data_4130727
loop_
_publ_author_name
'Obligacion, Jennifer V.'
'Semproni, Scott P.'
'Pappas, Iraklis'
'Chirik, Paul J.'

_publ_section_title
;
 Cobalt-Catalyzed C(sp(2))-H Borylation: Mechanistic Insights Inspire
 Catalyst Design.
;
_journal_issue 33
_journal_name_full 'Journal of the American Chemical Society'
_journal_page_first 10645
_journal_page_last 10653
_journal_paper_doi 10.1021/jacs.6b06144
_journal_volume 138
_journal_year 2016
_chemical_formula_sum 'C25 H46 B Cl Co N O2 P2'
_chemical_formula_weight 559.76
_space_group_crystal_system triclinic
_space_group_IT_number 2
_space_group_name_Hall '-P 1'
_space_group_name_H-M_alt 'P -1'
_atom_sites_solution_hydrogens geom
_audit_creation_method SHELXL-2014
_cell_angle_alpha 76.249(2)
_cell_angle_beta 79.975(2)
_cell_angle_gamma 83.708(2)
_cell_formula_units_Z 4
_cell_length_a 10.9273(4)
_cell_length_b 13.5197(5)
_cell_length_c 21.0752(7)
_cell_measurement_reflns_used 9978
_cell_measurement_temperature 107(2)
_cell_measurement_theta_max 66.79
_cell_measurement_theta_min 3.59
_cell_volume 2970.52(19)
_computing_cell_refinement 'Bruker SAINT'
_computing_data_reduction 'Bruker SAINT'
_computing_molecular_graphics 'ORTEP 3 (Farraguia, 1997)'
_computing_structure_refinement 'SHELXL-2014 (Sheldrick, 2014)'
_computing_structure_solution 'SIR 92 (Giacavazzo, 1993)'
_diffrn_ambient_temperature 107(2)
_diffrn_measured_fraction_theta_full 0.988
_diffrn_measured_fraction_theta_max 0.988
_diffrn_measurement_device_type 'BRUKER APEX2 CCD'
_diffrn_measurement_method 'Phi and Omega Scans'
_diffrn_radiation_source 'fine-focus sealed tube'
_diffrn_radiation_type CuK\a
_diffrn_radiation_wavelength 1.54178
_diffrn_reflns_av_unetI/netI 0.0420
_diffrn_reflns_Laue_measured_fraction_full 0.968
_diffrn_reflns_Laue_measured_fraction_max 0.988
_diffrn_reflns_limit_h_max 13
_diffrn_reflns_limit_h_min -12
_diffrn_reflns_limit_k_max 16
_diffrn_reflns_limit_k_min -15
_diffrn_reflns_limit_l_max 25
_diffrn_reflns_limit_l_min 0
_diffrn_reflns_number 10291
_diffrn_reflns_point_group_measured_fraction_full 0.968
_diffrn_reflns_point_group_measured_fraction_max 0.988
_diffrn_reflns_theta_full 67.679
_diffrn_reflns_theta_max 66.876
_diffrn_reflns_theta_min 3.374
_exptl_absorpt_coefficient_mu 6.531
_exptl_absorpt_correction_T_max 0.752818
_exptl_absorpt_correction_T_min 0.309517
_exptl_absorpt_correction_type multi-scan
_exptl_absorpt_process_details 'TWINABS BRUKER AXS'
_exptl_crystal_colour green
_exptl_crystal_density_diffrn 1.252
_exptl_crystal_description Shard
_exptl_crystal_F_000 1192
_exptl_crystal_size_max 0.40
_exptl_crystal_size_mid 0.178
_exptl_crystal_size_min 0.11
_refine_diff_density_max 1.501
_refine_diff_density_min -0.429
_refine_diff_density_rms 0.101
_refine_ls_extinction_method none
_refine_ls_goodness_of_fit_ref 1.103
_refine_ls_hydrogen_treatment mixed
_refine_ls_matrix_type full
_refine_ls_number_parameters 636
_refine_ls_number_reflns 10291
_refine_ls_number_restraints 0
_refine_ls_restrained_S_all 1.103
_refine_ls_R_factor_all 0.0741
_refine_ls_R_factor_gt 0.0651
_refine_ls_shift/su_max 0.000
_refine_ls_shift/su_mean 0.000
_refine_ls_structure_factor_coef Fsqd
_refine_ls_weighting_details 'w=1/[\s^2^(Fo^2^)+(0.0528P)^2^+10.4044P] where P=(Fo^2^+2Fc^2^)/3'
_refine_ls_weighting_scheme calc
_refine_ls_wR_factor_gt 0.1586
_refine_ls_wR_factor_ref 0.1660
_reflns_Friedel_coverage 0.000
_reflns_number_gt 9322
_reflns_number_total 10291
_reflns_threshold_expression 'I > 2\s(I)'
_cod_data_source_file ja6b06144_si_002.cif
_cod_data_source_block jvo14
_cod_database_code 4130727
_shelx_space_group_comment
;
The symmetry employed for this shelxl refinement is uniquely defined
by the following loop, which should always be used as a source of
symmetry information in preference to the above space-group names.
They are only intended as comments.
;
_shelxl_version_number 2014-3

loop_
_space_group_symop_operation_xyz
'x, y, z'
'-x, -y, -z'

loop_
_atom_site_label
_atom_site_type_symbol
_atom_site_fract_x
_atom_site_fract_y
_atom_site_fract_z
_atom_site_U_iso_or_equiv
_atom_site_adp_type
_atom_site_occupancy
_atom_site_site_symmetry_order
_atom_site_calc_flag
_atom_site_refinement_flags_posn
_atom_site_refinement_flags_adp
C1 C 0.9821(5) 0.2789(4) 0.1755(2) 0.0256(10) Uani 1 1 d . .
H1A H 1.055(3) 0.2595(9) 0.1546(9) 0.031 Uiso 1 1 calc R U
H1B H 0.9620(9) 0.230(2) 0.2111(15) 0.031 Uiso 1 1 calc R U
C2 C 0.8851(4) 0.2923(3) 0.1312(2) 0.0227(10) Uani 1 1 d . .
C3 C 0.8914(5) 0.2410(4) 0.0812(2) 0.0242(10) Uani 1 1 d . .
H3 H 0.952(4) 0.196(3) 0.0759(4) 0.029 Uiso 1 1 calc R U
C4 C 0.8017(4) 0.2613(3) 0.0394(2) 0.0226(10) Uani 1 1 d . .
C5 C 0.7064(4) 0.3368(3) 0.0500(2) 0.0229(10) Uani 1 1 d . .
H5 H 0.648(4) 0.3541(11) 0.0231(17) 0.027 Uiso 1 1 calc R U
C6 C 0.7023(4) 0.3848(3) 0.1015(2) 0.0226(10) Uani 1 1 d . .
C7 C 0.6039(5) 0.4666(4) 0.1168(3) 0.0277(11) Uani 1 1 d . .
H7A H 0.539(3) 0.4371(12) 0.1487(13) 0.033 Uiso 1 1 calc R U
H7B H 0.5707(15) 0.5000(14) 0.0783(16) 0.033 Uiso 1 1 calc R U
C8 C 1.0819(5) 0.3547(4) 0.2715(3) 0.0336(12) Uani 1 1 d . .
H8 H 1.160(5) 0.311(3) 0.2571(9) 0.040 Uiso 1 1 calc R U
C9 C 1.1235(6) 0.4476(5) 0.2899(3) 0.0442(14) Uani 1 1 d . .
H9A H 1.0500 0.4912 0.3027 0.066 Uiso 1 1 calc R U
H9B H 1.1763 0.4865 0.2517 0.066 Uiso 1 1 calc R U
H9C H 1.1706 0.4246 0.3269 0.066 Uiso 1 1 calc R U
C10 C 1.0045(6) 0.2898(5) 0.3299(3) 0.0469(15) Uani 1 1 d . .
H10A H 1.0498 0.2727 0.3678 0.070 Uiso 1 1 calc R U
H10B H 0.9883 0.2268 0.3184 0.070 Uiso 1 1 calc R U
H10C H 0.9252 0.3277 0.3414 0.070 Uiso 1 1 calc R U
C11 C 1.1126(5) 0.4652(4) 0.1333(3) 0.0319(11) Uani 1 1 d . .
H11 H 1.1187(6) 0.533(4) 0.1418(6) 0.038 Uiso 1 1 calc R U
C12 C 1.2433(5) 0.4126(5) 0.1289(3) 0.0450(14) Uani 1 1 d . .
H12A H 1.2407 0.3442 0.1212 0.068 Uiso 1 1 calc R U
H12B H 1.2752 0.4071 0.1704 0.068 Uiso 1 1 calc R U
H12C H 1.2981 0.4527 0.0922 0.068 Uiso 1 1 calc R U
C13 C 1.0651(5) 0.4825(4) 0.0676(3) 0.0363(12) Uani 1 1 d . .
H13A H 1.1183 0.5284 0.0335 0.054 Uiso 1 1 calc R U
H13B H 0.9794 0.5133 0.0719 0.054 Uiso 1 1 calc R U
H13C H 1.0669 0.4170 0.0550 0.054 Uiso 1 1 calc R U
C14 C 0.5386(5) 0.6348(4) 0.1827(3) 0.0304(11) Uani 1 1 d . .
H14 H 0.495(3) 0.666(2) 0.149(2) 0.036 Uiso 1 1 calc R U
C15 C 0.5843(6) 0.7179(4) 0.2091(3) 0.0398(13) Uani 1 1 d . .
H15A H 0.5129 0.7538 0.2312 0.060 Uiso 1 1 calc R U
H15B H 0.6282 0.7665 0.1722 0.060 Uiso 1 1 calc R U
H15C H 0.6412 0.6867 0.2407 0.060 Uiso 1 1 calc R U
C16 C 0.4526(5) 0.5685(5) 0.2368(3) 0.0410(14) Uani 1 1 d . .
H16A H 0.5006 0.5287 0.2707 0.062 Uiso 1 1 calc R U
H16B H 0.4149 0.5221 0.2178 0.062 Uiso 1 1 calc R U
H16C H 0.3869 0.6120 0.2569 0.062 Uiso 1 1 calc R U
C17 C 0.7440(5) 0.6447(4) 0.0711(3) 0.0343(12) Uani 1 1 d . .
H17 H 0.786(3) 0.602(3) 0.0458(18) 0.041 Uiso 1 1 calc R U
C18 C 0.8438(6) 0.7071(5) 0.0826(3) 0.0473(15) Uani 1 1 d . .
H18A H 0.8968 0.7327 0.0405 0.071 Uiso 1 1 calc R U
H18B H 0.8950 0.6637 0.1137 0.071 Uiso 1 1 calc R U
H18C H 0.8035 0.7648 0.1009 0.071 Uiso 1 1 calc R U
C19 C 0.6520(6) 0.7109(5) 0.0294(3) 0.0482(16) Uani 1 1 d . .
H19A H 0.6098 0.7636 0.0521 0.072 Uiso 1 1 calc R U
H19B H 0.5901 0.6684 0.0231 0.072 Uiso 1 1 calc R U
H19C H 0.6968 0.7435 -0.0136 0.072 Uiso 1 1 calc R U
C20 C 0.8711(5) 0.0816(4) -0.0768(2) 0.0278(11) Uani 1 1 d . .
C21 C 0.7769(6) 0.1626(4) -0.1110(3) 0.0399(14) Uani 1 1 d . .
C22 C 0.9894(5) 0.0583(4) -0.1213(3) 0.0360(12) Uani 1 1 d . .
H22A H 1.0317 0.1213 -0.1409 0.054 Uiso 1 1 calc R U
H22B H 0.9690 0.0300 -0.1566 0.054 Uiso 1 1 calc R U
H22C H 1.0444 0.0086 -0.0955 0.054 Uiso 1 1 calc R U
C23 C 0.8148(5) -0.0166(4) -0.0391(3) 0.0378(13) Uani 1 1 d . .
H23A H 0.8744 -0.0589 -0.0124 0.057 Uiso 1 1 calc R U
H23B H 0.7950 -0.0537 -0.0703 0.057 Uiso 1 1 calc R U
H23C H 0.7383 -0.0011 -0.0100 0.057 Uiso 1 1 calc R U
C24 C 0.8380(8) 0.2400(5) -0.1690(3) 0.060(2) Uani 1 1 d . .
H24A H 0.7775 0.2973 -0.1817 0.090 Uiso 1 1 calc R U
H24B H 0.8668 0.2077 -0.2065 0.090 Uiso 1 1 calc R U
H24C H 0.9091 0.2649 -0.1565 0.090 Uiso 1 1 calc R U
C25 C 0.6691(7) 0.1187(6) -0.1288(4) 0.066(2) Uani 1 1 d . .
H25A H 0.6219 0.0795 -0.0885 0.099 Uiso 1 1 calc R U
H25B H 0.7012 0.0738 -0.1591 0.099 Uiso 1 1 calc R U
H25C H 0.6144 0.1744 -0.1501 0.099 Uiso 1 1 calc R U
C26 C 0.4603(5) 0.2135(4) 0.2836(2) 0.0290(11) Uani 1 1 d . .
H26A H 0.528(3) 0.2438(14) 0.2854(2) 0.035 Uiso 1 1 calc R U
H26B H 0.4220(16) 0.2522(17) 0.2510(14) 0.035 Uiso 1 1 calc R U
C27 C 0.3739(5) 0.2030(4) 0.3485(2) 0.0281(11) Uani 1 1 d . .
C28 C 0.3747(5) 0.2630(4) 0.3936(3) 0.0317(11) Uani 1 1 d . .
H28 H 0.426(4) 0.310(3) 0.3852(7) 0.038 Uiso 1 1 calc R U
C29 C 0.2905(5) 0.2462(4) 0.4533(3) 0.0340(12) Uani 1 1 d . .
C30 C 0.2130(5) 0.1677(4) 0.4649(3) 0.0344(12) Uani 1 1 d . .
H30 H 0.160(4) 0.1553(10) 0.502(3) 0.041 Uiso 1 1 calc R U
C31 C 0.2178(5) 0.1084(4) 0.4192(2) 0.0303(11) Uani 1 1 d . .
C32 C 0.1423(5) 0.0185(4) 0.4286(3) 0.0336(12) Uani 1 1 d . .
H32A H 0.073(3) 0.0378(9) 0.4076(9) 0.040 Uiso 1 1 calc R U
H32B H 0.1154(13) -0.0062(11) 0.4730(19) 0.040 Uiso 1 1 calc R U
C33 C 0.5802(5) 0.1143(4) 0.1790(2) 0.0319(11) Uani 1 1 d . .
H33 H 0.640(4) 0.157(3) 0.1745(4) 0.038 Uiso 1 1 calc R U
C34 C 0.6386(6) 0.0172(5) 0.1581(3) 0.0475(15) Uani 1 1 d . .
H34A H 0.5752 -0.0323 0.1666 0.071 Uiso 1 1 calc R U
H34B H 0.7063 -0.0119 0.1834 0.071 Uiso 1 1 calc R U
H34C H 0.6719 0.0333 0.1108 0.071 Uiso 1 1 calc R U
C35 C 0.4863(6) 0.1661(4) 0.1341(3) 0.0391(13) Uani 1 1 d . .
H35A H 0.5242 0.1707 0.0879 0.059 Uiso 1 1 calc R U
H35B H 0.4612 0.2348 0.1414 0.059 Uiso 1 1 calc R U
H35C H 0.4130 0.1261 0.1440 0.059 Uiso 1 1 calc R U
C36 C 0.6359(5) 0.0414(4) 0.3157(3) 0.0404(14) Uani 1 1 d . .
H36 H 0.602(2) 0.0582(11) 0.363(3) 0.048 Uiso 1 1 calc R U
C37 C 0.7542(6) 0.0969(5) 0.2899(4) 0.0488(16) Uani 1 1 d . .
H37A H 0.8133 0.0737 0.3213 0.073 Uiso 1 1 calc R U
H37B H 0.7343 0.1705 0.2847 0.073 Uiso 1 1 calc R U
H37C H 0.7913 0.0822 0.2471 0.073 Uiso 1 1 calc R U
C38 C 0.6624(7) -0.0746(5) 0.3287(4) 0.0590(19) Uani 1 1 d . .
H38A H 0.7111 -0.0932 0.2890 0.088 Uiso 1 1 calc R U
H38B H 0.5835 -0.1075 0.3396 0.088 Uiso 1 1 calc R U
H38C H 0.7097 -0.0973 0.3656 0.088 Uiso 1 1 calc R U
C39 C 0.1303(5) -0.1749(4) 0.3907(3) 0.0377(13) Uani 1 1 d . .
H39 H 0.095(2) -0.204(2) 0.434(3) 0.045 Uiso 1 1 calc R U
C40 C 0.2046(7) -0.2595(5) 0.3601(3) 0.0512(16) Uani 1 1 d . .
H40A H 0.1476 -0.3081 0.3561 0.077 Uiso 1 1 calc R U
H40B H 0.2654 -0.2951 0.3884 0.077 Uiso 1 1 calc R U
H40C H 0.2484 -0.2294 0.3162 0.077 Uiso 1 1 calc R U
C41 C 0.0263(6) -0.1261(5) 0.3516(3) 0.0528(17) Uani 1 1 d . .
H41A H 0.0622 -0.0951 0.3062 0.079 Uiso 1 1 calc R U
H41B H -0.0217 -0.0734 0.3723 0.079 Uiso 1 1 calc R U
H41C H -0.0287 -0.1784 0.3510 0.079 Uiso 1 1 calc R U
C42 C 0.3231(6) -0.1502(4) 0.4633(3) 0.0391(13) Uani 1 1 d . .
H42 H 0.367(3) -0.204(4) 0.4507(10) 0.047 Uiso 1 1 calc R U
C43 C 0.4154(6) -0.0846(5) 0.4761(3) 0.0541(17) Uani 1 1 d . .
H43A H 0.3704 -0.0300 0.4961 0.081 Uiso 1 1 calc R U
H43B H 0.4663 -0.0545 0.4343 0.081 Uiso 1 1 calc R U
H43C H 0.4694 -0.1266 0.5063 0.081 Uiso 1 1 calc R U
C44 C 0.2396(8) -0.1911(6) 0.5274(3) 0.071(2) Uani 1 1 d . .
H44A H 0.2909 -0.2260 0.5610 0.106 Uiso 1 1 calc R U
H44B H 0.1854 -0.2393 0.5203 0.106 Uiso 1 1 calc R U
H44C H 0.1885 -0.1344 0.5424 0.106 Uiso 1 1 calc R U
C45 C 0.3227(7) 0.4296(5) 0.5593(3) 0.0495(16) Uani 1 1 d . .
C46 C 0.1937(7) 0.3905(5) 0.5884(3) 0.0476(16) Uani 1 1 d . .
C47 C 0.3238(9) 0.5446(6) 0.5400(4) 0.074(2) Uani 1 1 d . .
H47A H 0.4099 0.5638 0.5259 0.110 Uiso 1 1 calc R U
H47B H 0.2863 0.5734 0.5780 0.110 Uiso 1 1 calc R U
H47C H 0.2760 0.5713 0.5035 0.110 Uiso 1 1 calc R U
C48 C 0.4217(7) 0.3838(7) 0.6027(3) 0.065(2) Uani 1 1 d . .
H48A H 0.4201 0.3093 0.6142 0.097 Uiso 1 1 calc R U
H48B H 0.4048 0.4100 0.6431 0.097 Uiso 1 1 calc R U
H48C H 0.5040 0.4027 0.5786 0.097 Uiso 1 1 calc R U
C49 C 0.0880(8) 0.4630(6) 0.5618(3) 0.067(2) Uani 1 1 d . .
H49A H 0.1041 0.4797 0.5134 0.100 Uiso 1 1 calc R U
H49B H 0.0827 0.5258 0.5780 0.100 Uiso 1 1 calc R U
H49C H 0.0091 0.4303 0.5770 0.100 Uiso 1 1 calc R U
C50 C 0.1669(7) 0.3583(5) 0.6625(3) 0.0491(16) Uani 1 1 d . .
H50A H 0.0793 0.3429 0.6762 0.074 Uiso 1 1 calc R U
H50B H 0.1834 0.4136 0.6819 0.074 Uiso 1 1 calc R U
H50C H 0.2205 0.2973 0.6778 0.074 Uiso 1 1 calc R U
N1 N 0.7887(3) 0.3617(3) 0.14267(18) 0.0205(8) Uani 1 1 d . .
N2 N 0.2972(4) 0.1270(3) 0.36133(19) 0.0271(9) Uani 1 1 d . .
O1 O 0.9032(3) 0.1309(2) -0.02743(16) 0.0269(7) Uani 1 1 d . .
O2 O 0.7253(3) 0.2194(3) -0.05941(19) 0.0362(9) Uani 1 1 d . .
O3 O 0.3554(4) 0.3899(4) 0.4989(2) 0.0516(11) Uani 1 1 d . .
O4 O 0.1947(4) 0.2998(3) 0.56083(19) 0.0460(10) Uani 1 1 d . .
P1 P 0.99549(11) 0.39902(9) 0.20037(6) 0.0234(3) Uani 1 1 d . .
P2 P 0.67530(11) 0.55994(9) 0.14879(6) 0.0228(3) Uani 1 1 d . .
P3 P 0.50625(12) 0.08474(9) 0.26691(6) 0.0241(3) Uani 1 1 d . .
P4 P 0.24066(12) -0.08206(10) 0.39343(6) 0.0274(3) Uani 1 1 d . .
Cl1 Cl 0.67875(12) 0.37714(10) 0.31296(6) 0.0354(3) Uani 1 1 d . .
Cl2 Cl 0.18272(13) 0.07288(10) 0.22362(6) 0.0380(3) Uani 1 1 d . .
Co1 Co 0.78456(7) 0.43716(6) 0.21449(4) 0.02307(19) Uani 1 1 d . .
Co2 Co 0.31009(8) 0.03265(6) 0.29887(4) 0.0258(2) Uani 1 1 d . .
B1 B 0.8103(5) 0.2029(4) -0.0172(3) 0.0266(12) Uani 1 1 d . .
B2 B 0.2823(6) 0.3133(5) 0.5047(3) 0.0384(15) Uani 1 1 d . .

loop_
_atom_site_aniso_label
_atom_site_aniso_U_11
_atom_site_aniso_U_22
_atom_site_aniso_U_33
_atom_site_aniso_U_23
_atom_site_aniso_U_13
_atom_site_aniso_U_12
C1 0.024(3) 0.022(2) 0.032(2) -0.0062(19) -0.008(2) 0.003(2)
C2 0.020(2) 0.020(2) 0.027(2) -0.0027(18) -0.0028(19) -0.003(2)
C3 0.020(2) 0.018(2) 0.034(3) -0.0076(19) -0.001(2) 0.000(2)
C4 0.020(2) 0.021(2) 0.027(2) -0.0047(18) -0.0019(19) -0.003(2)
C5 0.018(2) 0.023(2) 0.029(2) -0.0062(18) -0.006(2) -0.002(2)
C6 0.016(2) 0.023(2) 0.030(2) -0.0065(19) -0.0069(19) -0.001(2)
C7 0.025(3) 0.026(2) 0.038(3) -0.015(2) -0.010(2) 0.002(2)
C8 0.030(3) 0.041(3) 0.033(3) -0.010(2) -0.017(2) 0.007(3)
C9 0.038(3) 0.061(4) 0.042(3) -0.018(3) -0.019(3) -0.002(3)
C10 0.057(4) 0.050(4) 0.033(3) 0.002(3) -0.021(3) 0.002(3)
C11 0.017(3) 0.037(3) 0.042(3) -0.012(2) 0.000(2) 0.001(2)
C12 0.022(3) 0.063(4) 0.048(3) -0.013(3) -0.003(2) -0.001(3)
C13 0.029(3) 0.038(3) 0.035(3) 0.000(2) 0.002(2) -0.005(2)
C14 0.023(3) 0.035(3) 0.038(3) -0.017(2) -0.011(2) 0.008(2)
C15 0.043(3) 0.036(3) 0.048(3) -0.020(3) -0.017(3) 0.008(3)
C16 0.028(3) 0.050(3) 0.050(3) -0.026(3) -0.001(3) 0.002(3)
C17 0.038(3) 0.027(3) 0.035(3) -0.001(2) -0.008(2) 0.000(2)
C18 0.042(4) 0.038(3) 0.058(4) -0.003(3) -0.006(3) -0.010(3)
C19 0.051(4) 0.043(3) 0.044(3) 0.005(3) -0.014(3) 0.007(3)
C20 0.028(3) 0.027(2) 0.035(3) -0.016(2) -0.015(2) 0.007(2)
C21 0.049(4) 0.036(3) 0.044(3) -0.023(2) -0.026(3) 0.018(3)
C22 0.036(3) 0.036(3) 0.039(3) -0.016(2) -0.008(2) 0.005(3)
C23 0.036(3) 0.034(3) 0.048(3) -0.017(2) -0.008(3) -0.003(3)
C24 0.099(6) 0.045(3) 0.038(3) -0.012(3) -0.032(4) 0.031(4)
C25 0.057(4) 0.066(4) 0.102(6) -0.059(4) -0.060(4) 0.040(4)
C26 0.030(3) 0.029(3) 0.029(3) -0.010(2) -0.004(2) -0.003(2)
C27 0.028(3) 0.033(3) 0.025(2) -0.007(2) -0.008(2) -0.001(2)
C28 0.024(3) 0.039(3) 0.036(3) -0.015(2) -0.007(2) -0.002(2)
C29 0.026(3) 0.048(3) 0.031(3) -0.015(2) -0.008(2) 0.003(3)
C30 0.031(3) 0.047(3) 0.024(3) -0.011(2) -0.001(2) 0.000(3)
C31 0.030(3) 0.036(3) 0.025(2) -0.006(2) -0.006(2) 0.000(2)
C32 0.025(3) 0.043(3) 0.030(3) -0.006(2) 0.004(2) -0.004(2)
C33 0.036(3) 0.027(3) 0.031(3) -0.006(2) 0.002(2) -0.009(2)
C34 0.048(4) 0.043(3) 0.047(3) -0.016(3) 0.012(3) -0.001(3)
C35 0.042(3) 0.048(3) 0.026(3) -0.005(2) 0.000(2) -0.012(3)
C36 0.038(3) 0.031(3) 0.050(3) 0.005(2) -0.018(3) -0.006(3)
C37 0.028(3) 0.041(3) 0.077(5) -0.003(3) -0.021(3) -0.004(3)
C38 0.045(4) 0.046(4) 0.079(5) 0.014(3) -0.026(4) -0.007(3)
C39 0.033(3) 0.045(3) 0.034(3) -0.002(2) 0.000(2) -0.021(3)
C40 0.053(4) 0.045(3) 0.063(4) -0.016(3) -0.017(3) -0.013(3)
C41 0.036(4) 0.067(4) 0.064(4) -0.021(3) -0.015(3) -0.014(3)
C42 0.044(3) 0.038(3) 0.035(3) -0.005(2) -0.011(3) -0.001(3)
C43 0.047(4) 0.070(4) 0.045(4) 0.004(3) -0.027(3) -0.009(3)
C44 0.075(5) 0.080(5) 0.045(4) 0.022(4) -0.013(4) -0.023(4)
C45 0.064(4) 0.059(4) 0.033(3) -0.022(3) -0.003(3) -0.017(3)
C46 0.059(4) 0.051(4) 0.040(3) -0.023(3) -0.008(3) 0.000(3)
C47 0.113(7) 0.068(5) 0.046(4) -0.024(3) 0.004(4) -0.034(5)
C48 0.058(5) 0.096(6) 0.048(4) -0.033(4) -0.003(3) -0.009(4)
C49 0.070(5) 0.080(5) 0.048(4) -0.020(4) -0.011(4) 0.020(4)
C50 0.062(4) 0.050(4) 0.041(3) -0.020(3) -0.005(3) -0.013(3)
N1 0.017(2) 0.0202(19) 0.0247(19) -0.0061(15) -0.0020(15) -0.0032(16)
N2 0.027(2) 0.032(2) 0.024(2) -0.0094(17) -0.0041(17) -0.0051(19)
O1 0.0253(18) 0.0279(17) 0.0332(18) -0.0145(14) -0.0138(15) 0.0051(15)
O2 0.036(2) 0.0336(19) 0.049(2) -0.0254(17) -0.0231(18) 0.0195(17)
O3 0.058(3) 0.067(3) 0.038(2) -0.027(2) 0.004(2) -0.020(2)
O4 0.051(3) 0.057(3) 0.038(2) -0.0253(19) -0.0026(19) -0.012(2)
P1 0.0191(6) 0.0245(6) 0.0278(6) -0.0062(5) -0.0071(5) -0.0005(5)
P2 0.0181(6) 0.0204(6) 0.0314(6) -0.0082(5) -0.0066(5) 0.0017(5)
P3 0.0214(6) 0.0259(6) 0.0242(6) -0.0043(5) -0.0020(5) -0.0032(5)
P4 0.0235(7) 0.0334(7) 0.0246(6) -0.0034(5) -0.0034(5) -0.0059(5)
Cl1 0.0359(7) 0.0403(7) 0.0292(6) -0.0068(5) 0.0003(5) -0.0088(6)
Cl2 0.0366(7) 0.0414(7) 0.0396(7) -0.0126(5) -0.0178(6) 0.0086(6)
Co1 0.0206(4) 0.0240(4) 0.0259(4) -0.0075(3) -0.0054(3) -0.0001(3)
Co2 0.0240(4) 0.0311(4) 0.0234(4) -0.0072(3) -0.0030(3) -0.0045(4)
B1 0.023(3) 0.023(3) 0.034(3) -0.008(2) -0.004(2) -0.001(2)
B2 0.034(4) 0.052(4) 0.032(3) -0.015(3) -0.007(3) 0.001(3)

loop_
_atom_type_symbol
_atom_type_description
_atom_type_scat_dispersion_real
_atom_type_scat_dispersion_imag
_atom_type_scat_source
C C 0.0181 0.0091 'International Tables Vol C Tables 4.2.6.8 and 6.1.1.4'
H H 0.0000 0.0000 'International Tables Vol C Tables 4.2.6.8 and 6.1.1.4'
C C 0.0181 0.0091 'International Tables Vol C Tables 4.2.6.8 and 6.1.1.4'
N N 0.0311 0.0180 'International Tables Vol C Tables 4.2.6.8 and 6.1.1.4'
O O 0.0492 0.0322 'International Tables Vol C Tables 4.2.6.8 and 6.1.1.4'
P P 0.2955 0.4335 'International Tables Vol C Tables 4.2.6.8 and 6.1.1.4'
Cl Cl 0.3639 0.7018 'International Tables Vol C Tables 4.2.6.8 and 6.1.1.4'
Co Co -2.3653 3.6143 'International Tables Vol C Tables 4.2.6.8 and 6.1.1.4'
B B 0.0090 0.0039 'International Tables Vol C Tables 4.2.6.8 and 6.1.1.4'

loop_
_geom_angle_atom_site_label_1
_geom_angle_atom_site_label_2
_geom_angle_atom_site_label_3
_geom_angle
C2 C1 P1 111.0(3)
N1 C2 C3 121.1(4)
N1 C2 C1 114.9(4)
C3 C2 C1 124.0(4)
C2 C3 C4 121.1(5)
C3 C4 C5 117.0(4)
C3 C4 B1 120.6(4)
C5 C4 B1 122.5(4)
C6 C5 C4 120.0(4)
N1 C6 C5 121.9(4)
N1 C6 C7 114.1(4)
C5 C6 C7 124.0(4)
C6 C7 P2 109.0(3)
C10 C8 C9 111.3(5)
C10 C8 P1 111.6(4)
C9 C8 P1 109.1(4)
C13 C11 C12 110.5(5)
C13 C11 P1 109.2(4)
C12 C11 P1 115.3(4)
C16 C14 C15 110.5(4)
C16 C14 P2 112.2(4)
C15 C14 P2 108.6(4)
C19 C17 C18 112.0(5)
C19 C17 P2 116.1(4)
C18 C17 P2 111.8(4)
O1 C20 C23 106.7(4)
O1 C20 C22 108.4(4)
C23 C20 C22 109.9(4)
O1 C20 C21 102.4(4)
C23 C20 C21 113.9(5)
C22 C20 C21 115.0(5)
O2 C21 C25 107.4(5)
O2 C21 C24 106.1(4)
C25 C21 C24 111.5(5)
O2 C21 C20 102.8(4)
C25 C21 C20 114.5(5)
C24 C21 C20 113.6(5)
C27 C26 P3 109.1(3)
N2 C27 C28 121.5(5)
N2 C27 C26 114.4(4)
C28 C27 C26 124.0(5)
C27 C28 C29 119.4(5)
C30 C29 C28 117.6(5)
C30 C29 B2 120.2(5)
C28 C29 B2 122.2(5)
C29 C30 C31 120.9(5)
N2 C31 C30 120.9(5)
N2 C31 C32 114.2(4)
C30 C31 C32 124.9(5)
C31 C32 P4 108.7(4)
C35 C33 C34 109.4(5)
C35 C33 P3 111.3(4)
C34 C33 P3 110.5(4)
C37 C36 C38 111.8(5)
C37 C36 P3 115.7(4)
C38 C36 P3 111.6(4)
C41 C39 C40 110.4(5)
C41 C39 P4 112.6(4)
C40 C39 P4 107.8(4)
C43 C42 C44 109.2(5)
C43 C42 P4 111.5(4)
C44 C42 P4 115.3(5)
O3 C45 C47 108.4(5)
O3 C45 C48 106.8(5)
C47 C45 C48 110.7(6)
O3 C45 C46 102.9(5)
C47 C45 C46 114.2(6)
C48 C45 C46 113.2(5)
O4 C46 C50 108.4(5)
O4 C46 C49 105.3(5)
C50 C46 C49 110.5(6)
O4 C46 C45 102.9(5)
C50 C46 C45 115.9(5)
C49 C46 C45 112.9(6)
C6 N1 C2 118.8(4)
C6 N1 Co1 121.0(3)
C2 N1 Co1 120.0(3)
C27 N2 C31 119.7(4)
C27 N2 Co2 120.5(3)
C31 N2 Co2 119.6(3)
B1 O1 C20 107.1(4)
B1 O2 C21 106.1(4)
B2 O3 C45 107.8(5)
B2 O4 C46 106.2(5)
C1 P1 C8 102.4(2)
C1 P1 C11 103.2(2)
C8 P1 C11 103.7(2)
C1 P1 Co1 93.12(16)
C8 P1 Co1 121.92(19)
C11 P1 Co1 126.63(17)
C14 P2 C17 105.6(3)
C14 P2 C7 103.0(2)
C17 P2 C7 101.5(2)
C14 P2 Co1 122.16(18)
C17 P2 Co1 124.79(19)
C7 P2 Co1 93.67(16)
C33 P3 C26 102.6(2)
C33 P3 C36 105.9(3)
C26 P3 C36 101.6(3)
C33 P3 Co2 122.41(19)
C26 P3 Co2 93.46(17)
C36 P3 Co2 124.51(19)
C39 P4 C32 104.7(3)
C39 P4 C42 102.8(3)
C32 P4 C42 102.3(3)
C39 P4 Co2 119.39(18)
C32 P4 Co2 92.10(17)
C42 P4 Co2 130.2(2)
N1 Co1 Cl1 118.72(11)
N1 Co1 P2 83.29(11)
Cl1 Co1 P2 113.68(6)
N1 Co1 P1 84.15(11)
Cl1 Co1 P1 117.19(6)
P2 Co1 P1 127.34(6)
N2 Co2 Cl2 116.35(13)
N2 Co2 P3 83.47(12)
Cl2 Co2 P3 117.04(6)
N2 Co2 P4 82.93(12)
Cl2 Co2 P4 115.53(6)
P3 Co2 P4 126.33(6)
O1 B1 O2 114.8(4)
O1 B1 C4 122.1(5)
O2 B1 C4 123.1(5)
O3 B2 O4 113.6(5)
O3 B2 C29 124.9(5)
O4 B2 C29 121.5(6)

loop_
_geom_bond_atom_site_label_1
_geom_bond_atom_site_label_2
_geom_bond_distance
C1 C2 1.499(6)
C1 P1 1.849(5)
C2 N1 1.361(6)
C2 C3 1.380(7)
C3 C4 1.392(7)
C4 C5 1.404(7)
C4 B1 1.566(7)
C5 C6 1.382(6)
C6 N1 1.354(6)
C6 C7 1.507(7)
C7 P2 1.859(5)
C8 C10 1.512(8)
C8 C9 1.533(8)
C8 P1 1.855(5)
C11 C13 1.520(7)
C11 C12 1.522(7)
C11 P1 1.859(5)
C14 C16 1.521(8)
C14 C15 1.528(7)
C14 P2 1.847(5)
C17 C19 1.523(7)
C17 C18 1.534(8)
C17 P2 1.851(5)
C20 O1 1.469(5)
C20 C23 1.510(7)
C20 C22 1.510(7)
C20 C21 1.555(7)
C21 O2 1.476(6)
C21 C25 1.514(9)
C21 C24 1.515(9)
C26 C27 1.507(7)
C26 P3 1.856(5)
C27 N2 1.347(6)
C27 C28 1.389(7)
C28 C29 1.409(7)
C29 C30 1.380(8)
C29 B2 1.557(8)
C30 C31 1.384(7)
C31 N2 1.355(6)
C31 C32 1.499(7)
C32 P4 1.853(5)
C33 C35 1.517(8)
C33 C34 1.523(7)
C33 P3 1.855(5)
C36 C37 1.518(8)
C36 C38 1.531(8)
C36 P3 1.856(5)
C39 C41 1.520(8)
C39 C40 1.532(9)
C39 P4 1.851(5)
C42 C43 1.511(8)
C42 C44 1.514(9)
C42 P4 1.861(6)
C45 O3 1.469(7)
C45 C47 1.512(10)
C45 C48 1.522(10)
C45 C46 1.534(10)
C46 O4 1.474(7)
C46 C50 1.504(8)
C46 C49 1.525(10)
N1 Co1 2.009(4)
N2 Co2 2.018(4)
O1 B1 1.354(7)
O2 B1 1.361(7)
O3 B2 1.346(8)
O4 B2 1.374(8)
P1 Co1 2.2892(14)
P2 Co1 2.2687(14)
P3 Co2 2.2686(15)
P4 Co2 2.2835(14)
Cl1 Co1 2.2071(14)
Cl2 Co2 2.2227(14)

loop_
_geom_torsion_atom_site_label_1
_geom_torsion_atom_site_label_2
_geom_torsion_atom_site_label_3
_geom_torsion_atom_site_label_4
_geom_torsion
P1 C1 C2 N1 -31.0(5)
P1 C1 C2 C3 147.7(4)
N1 C2 C3 C4 2.3(7)
C1 C2 C3 C4 -176.3(4)
C2 C3 C4 C5 0.8(7)
C2 C3 C4 B1 179.7(4)
C3 C4 C5 C6 -2.1(7)
B1 C4 C5 C6 179.0(4)
C4 C5 C6 N1 0.4(7)
C4 C5 C6 C7 -180.0(4)
N1 C6 C7 P2 33.9(5)
C5 C6 C7 P2 -145.8(4)
O1 C20 C21 O2 -25.6(5)
C23 C20 C21 O2 89.1(5)
C22 C20 C21 O2 -142.8(5)
O1 C20 C21 C25 -141.7(5)
C23 C20 C21 C25 -27.0(7)
C22 C20 C21 C25 101.0(6)
O1 C20 C21 C24 88.5(5)
C23 C20 C21 C24 -156.8(5)
C22 C20 C21 C24 -28.7(6)
P3 C26 C27 N2 -34.8(5)
P3 C26 C27 C28 142.6(4)
N2 C27 C28 C29 -2.1(8)
C26 C27 C28 C29 -179.4(5)
C27 C28 C29 C30 2.0(8)
C27 C28 C29 B2 -177.4(5)
C28 C29 C30 C31 -0.4(8)
B2 C29 C30 C31 179.0(5)
C29 C30 C31 N2 -1.1(8)
C29 C30 C31 C32 176.8(5)
N2 C31 C32 P4 36.9(5)
C30 C31 C32 P4 -141.2(5)
O3 C45 C46 O4 24.9(6)
C47 C45 C46 O4 142.2(5)
C48 C45 C46 O4 -89.9(6)
O3 C45 C46 C50 143.1(5)
C47 C45 C46 C50 -99.7(7)
C48 C45 C46 C50 28.2(8)
O3 C45 C46 C49 -88.0(6)
C47 C45 C46 C49 29.2(7)
C48 C45 C46 C49 157.1(6)
C5 C6 N1 C2 2.8(7)
C7 C6 N1 C2 -176.9(4)
C5 C6 N1 Co1 177.2(3)
C7 C6 N1 Co1 -2.5(5)
C3 C2 N1 C6 -4.1(6)
C1 C2 N1 C6 174.6(4)
C3 C2 N1 Co1 -178.6(3)
C1 C2 N1 Co1 0.1(5)
C28 C27 N2 C31 0.5(7)
C26 C27 N2 C31 178.1(4)
C28 C27 N2 Co2 -174.0(4)
C26 C27 N2 Co2 3.6(6)
C30 C31 N2 C27 1.1(7)
C32 C31 N2 C27 -177.1(4)
C30 C31 N2 Co2 175.7(4)
C32 C31 N2 Co2 -2.5(6)
C23 C20 O1 B1 -98.9(5)
C22 C20 O1 B1 142.8(4)
C21 C20 O1 B1 20.9(5)
C25 C21 O2 B1 142.8(5)
C24 C21 O2 B1 -97.8(5)
C20 C21 O2 B1 21.6(6)
C47 C45 O3 B2 -140.0(6)
C48 C45 O3 B2 100.7(6)
C46 C45 O3 B2 -18.7(7)
C50 C46 O4 B2 -146.2(5)
C49 C46 O4 B2 95.5(6)
C45 C46 O4 B2 -22.9(6)
C2 C1 P1 C8 164.0(4)
C2 C1 P1 C11 -88.4(4)
C2 C1 P1 Co1 40.4(3)
C10 C8 P1 C1 -67.5(4)
C9 C8 P1 C1 169.0(4)
C10 C8 P1 C11 -174.7(4)
C9 C8 P1 C11 61.9(4)
C10 C8 P1 Co1 34.2(5)
C9 C8 P1 Co1 -89.3(4)
C13 C11 P1 C1 59.5(4)
C12 C11 P1 C1 -65.6(4)
C13 C11 P1 C8 166.1(4)
C12 C11 P1 C8 40.9(5)
C13 C11 P1 Co1 -44.6(4)
C12 C11 P1 Co1 -169.8(3)
C16 C14 P2 C17 165.4(4)
C15 C14 P2 C17 -72.1(4)
C16 C14 P2 C7 59.3(4)
C15 C14 P2 C7 -178.2(4)
C16 C14 P2 Co1 -43.6(4)
C15 C14 P2 Co1 78.9(4)
C19 C17 P2 C14 -38.7(5)
C18 C17 P2 C14 91.4(4)
C19 C17 P2 C7 68.5(5)
C18 C17 P2 C7 -161.4(4)
C19 C17 P2 Co1 171.3(4)
C18 C17 P2 Co1 -58.6(5)
C6 C7 P2 C14 -167.3(3)
C6 C7 P2 C17 83.6(4)
C6 C7 P2 Co1 -43.1(3)
C35 C33 P3 C26 -65.1(4)
C34 C33 P3 C26 173.2(4)
C35 C33 P3 C36 -171.3(4)
C34 C33 P3 C36 67.1(5)
C35 C33 P3 Co2 37.3(4)
C34 C33 P3 Co2 -84.4(4)
C27 C26 P3 C33 167.7(4)
C27 C26 P3 C36 -82.9(4)
C27 C26 P3 Co2 43.3(3)
C37 C36 P3 C33 37.6(5)
C38 C36 P3 C33 -91.7(5)
C37 C36 P3 C26 -69.3(5)
C38 C36 P3 C26 161.4(5)
C37 C36 P3 Co2 -171.7(4)
C38 C36 P3 Co2 59.0(6)
C41 C39 P4 C32 56.4(5)
C40 C39 P4 C32 178.4(4)
C41 C39 P4 C42 163.0(5)
C40 C39 P4 C42 -75.1(4)
C41 C39 P4 Co2 -44.6(5)
C40 C39 P4 Co2 77.4(4)
C31 C32 P4 C39 -167.7(4)
C31 C32 P4 C42 85.4(4)
C31 C32 P4 Co2 -46.5(3)
C43 C42 P4 C39 -177.5(5)
C44 C42 P4 C39 -52.3(6)
C43 C42 P4 C32 -69.1(5)
C44 C42 P4 C32 56.1(6)
C43 C42 P4 Co2 34.3(6)
C44 C42 P4 Co2 159.5(4)
C20 O1 B1 O2 -8.2(6)
C20 O1 B1 C4 171.2(4)
C21 O2 B1 O1 -9.5(6)
C21 O2 B1 C4 171.2(5)
C3 C4 B1 O1 0.5(7)
C5 C4 B1 O1 179.3(5)
C3 C4 B1 O2 179.8(5)
C5 C4 B1 O2 -1.3(8)
C45 O3 B2 O4 4.7(7)
C45 O3 B2 C29 -176.8(6)
C46 O4 B2 O3 12.3(7)
C46 O4 B2 C29 -166.2(5)
C30 C29 B2 O3 178.3(6)
C28 C29 B2 O3 -2.3(9)
C30 C29 B2 O4 -3.3(9)
C28 C29 B2 O4 176.1(5)
